data_4350058
loop_
_publ_author_name
'Wang, Hai-Ling'
'Ma, Xiong-Feng'
'Zhu, Zhong-Hong'
'Zhang, Yi-Quan'
'Zou, Hua-Hong'
'Liang, Fu-Pei'

_publ_section_title
;
 A series of dysprosium-based hydrogen-bonded organic frameworks
 (Dy--HOFs): thermally triggered off \\rightarrow on conversion of a
 single-ion magnet
;
_journal_issue 10
_journal_name_full 'Inorganic Chemistry Frontiers'
_journal_page_first 2906
_journal_paper_doi 10.1039/C9QI00582J
_journal_volume 6
_journal_year 2019
_chemical_formula_moiety 'C31 H23 Br6 Dy N3 O4, C14 H12 N2'
_chemical_formula_sum 'C45 H35 Br6 Dy N5 O4'
_chemical_formula_weight 1351.74
_space_group_crystal_system monoclinic
_space_group_IT_number 14
_space_group_name_Hall '-P 2ybc'
_space_group_name_H-M_alt 'P 1 21/c 1'
_atom_sites_solution_hydrogens geom
_atom_sites_solution_primary iterative
_atom_sites_solution_secondary difmap
_audit_creation_date 2018-09-28
_audit_creation_method
;
Olex2 1.2
(compiled 2018.05.29 svn.r3508 for OlexSys, GUI svn.r5506)
;
_audit_update_record
;
2019-01-01 deposited with the CCDC.	2019-08-22 downloaded from the CCDC.
;
_cell_angle_alpha 90.00
_cell_angle_beta 108.69(3)
_cell_angle_gamma 90.00
_cell_formula_units_Z 4
_cell_length_a 18.39(4)
_cell_length_b 11.17(2)
_cell_length_c 25.90(5)
_cell_measurement_reflns_used 4487
_cell_measurement_temperature 296(2)
_cell_volume 5040(17)
_computing_cell_refinement 'SAINT v8.27A (Bruker, 2012)'
_computing_data_reduction 'SAINT v8.27A (Bruker, 2012)'
_computing_molecular_graphics 'Olex2 (Dolomanov et al., 2009)'
_computing_publication_material 'Olex2 (Dolomanov et al., 2009)'
_computing_structure_refinement 'XL (Sheldrick, 2008)'
_computing_structure_solution 'olex2.solve (Bourhis et al., 2015)'
_diffrn_ambient_temperature 296.15
_diffrn_measured_fraction_theta_full 0.998
_diffrn_measured_fraction_theta_max 0.998
_diffrn_measurement_device_type 'Bruker APEX-II CCD'
_diffrn_measurement_method '\f and \w scans'
_diffrn_radiation_monochromator graphite
_diffrn_radiation_type MoK\a
_diffrn_radiation_wavelength 0.71073
_diffrn_reflns_av_R_equivalents 0.0704
_diffrn_reflns_av_unetI/netI 0.0654
_diffrn_reflns_limit_h_max 21
_diffrn_reflns_limit_h_min -21
_diffrn_reflns_limit_k_max 13
_diffrn_reflns_limit_k_min -13
_diffrn_reflns_limit_l_max 30
_diffrn_reflns_limit_l_min -28
_diffrn_reflns_number 38101
_diffrn_reflns_theta_full 25.00
_diffrn_reflns_theta_max 25.00
_diffrn_reflns_theta_min 1.17
_diffrn_source 'fine-focus sealed tube'
_diffrn_standards_number 0
_exptl_absorpt_coefficient_mu 6.287
_exptl_absorpt_correction_type none
_exptl_crystal_density_diffrn 1.783
_exptl_crystal_density_method 'not measured'
_exptl_crystal_description block
_exptl_crystal_F_000 2592
_refine_diff_density_max 0.770
_refine_diff_density_min -0.897
_refine_diff_density_rms 0.188
_refine_ls_extinction_method none
_refine_ls_goodness_of_fit_ref 1.016
_refine_ls_hydrogen_treatment mixed
_refine_ls_matrix_type full
_refine_ls_number_parameters 562
_refine_ls_number_reflns 8866
_refine_ls_number_restraints 30
_refine_ls_restrained_S_all 1.016
_refine_ls_R_factor_all 0.0654
_refine_ls_R_factor_gt 0.0419
_refine_ls_shift/su_max 0.001
_refine_ls_shift/su_mean 0.000
_refine_ls_structure_factor_coef Fsqd
_refine_ls_weighting_details 'calc w=1/[\s^2^(Fo^2^)+(0.0740P)^2^+0.0000P] where P=(Fo^2^+2Fc^2^)/3'
_refine_ls_weighting_scheme calc
_refine_ls_wR_factor_gt 0.1150
_refine_ls_wR_factor_ref 0.1317
_reflns_number_gt 6481
_reflns_number_total 8866
_reflns_threshold_expression >2sigma(I)
_cod_data_source_file c9qi00582j2.cif
_cod_data_source_block bbbb
_cod_original_cell_volume 5037(17)
_cod_database_code 4350058
_olex2_refinement_description
;
1. Fixed Uiso
 At 1.2 times of:
  All C(H) groups
 At 1.5 times of:
  All C(H,H,H) groups, All O(H) groups
2. Restrained distances
 O1-H1
 0.85 with sigma of 0.01
 O4-H4
 0.85 with sigma of 0.01
 C9-H1
 1.84705 with sigma of 0.02
 Dy1-H1
 2.831307 with sigma of 0.02
 C31-H4
 1.94076 with sigma of 0.02
 Dy1-H4
 2.960227 with sigma of 0.02
3. Uiso/Uaniso restraints and constraints
Uanis(O2) \\sim Ueq, Uanis(O1) \\sim Ueq, Uanis(O3) \\sim Ueq, Uanis(O4) \\sim
Ueq: with sigma of 0.01 and sigma for terminal atoms of 0.02
4.a Aromatic/amide H refined with riding coordinates:
 C27(H27), C23(H23), C24(H24), C4(H4a), C3(H3), C37(H37), C7(H7), C13(H13),
 C14(H14), C17(H17), C40(H40), C41(H41), C35(H35), C38(H38), C34(H34)
4.b Idealised Me refined as rotating group:
 C11(H11a,H11b,H11c), C1(H1a,H1b,H1c), C21(H21a,H21b,H21c), C43(H43a,H43b,
 H43c), C32(H32a,H32b,H32c), C31(H31a,H31b,H31c)
;
_olex2_submission_special_instructions 'No special instructions were received'

loop_
_space_group_symop_id
_space_group_symop_operation_xyz
1 'x, y, z'
2 '-x, y+1/2, -z+1/2'
3 '-x, -y, -z'
4 'x, -y-1/2, z-1/2'

loop_
_atom_site_label
_atom_site_type_symbol
_atom_site_fract_x
_atom_site_fract_y
_atom_site_fract_z
_atom_site_U_iso_or_equiv
_atom_site_adp_type
_atom_site_occupancy
_atom_site_calc_flag
_atom_site_refinement_flags_posn
_atom_site_refinement_flags_adp
Dy1 Dy 0.749169(16) 0.47691(3) 0.451006(11) 0.03332(11) Uani 1 d D .
Br4 Br 0.59264(5) 0.11805(6) 0.50909(3) 0.0555(2) Uani 1 d . .
Br5 Br 0.99807(5) 0.51945(8) 0.76068(3) 0.0679(2) Uani 1 d . .
Br1 Br 0.52027(5) 0.54003(8) 0.13701(3) 0.0679(3) Uani 1 d . .
Br2 Br 0.66841(6) 0.86200(7) 0.31757(4) 0.0720(3) Uani 1 d . .
Br3 Br 0.50197(5) 0.46830(9) 0.64260(4) 0.0748(3) Uani 1 d . .
Br6 Br 0.89628(6) 0.84962(7) 0.57636(4) 0.0846(3) Uani 1 d . .
O2 O 0.6667(2) 0.3471(3) 0.47201(17) 0.0420(10) Uani 1 d . U
O1 O 0.7156(2) 0.6185(4) 0.38477(17) 0.0433(11) Uani 1 d D U
H1 H 0.747(2) 0.677(3) 0.3856(11) 0.065 Uiso 1 d DR .
O3 O 0.8350(2) 0.6107(4) 0.50864(18) 0.0448(11) Uani 1 d . U
O4 O 0.8511(3) 0.3864(5) 0.42317(19) 0.0594(13) Uani 1 d D U
H4 H 0.8420(15) 0.363(7) 0.3903(10) 0.089 Uiso 1 d DR .
N2 N 0.6599(3) 0.5821(4) 0.5004(2) 0.0380(12) Uani 1 d . .
N1 N 0.6750(3) 0.3899(4) 0.3490(2) 0.0347(12) Uani 1 d . .
N3 N 0.8419(3) 0.3802(4) 0.5479(2) 0.0388(12) Uani 1 d . .
C19 C 0.6299(3) 0.3726(5) 0.5085(2) 0.0349(14) Uani 1 d . .
C2 C 0.6544(3) 0.2751(5) 0.3326(2) 0.0360(14) Uani 1 d . .
C25 C 0.9145(4) 0.4472(6) 0.6453(3) 0.0418(16) Uani 1 d . .
C20 C 0.6264(3) 0.4952(5) 0.5263(2) 0.0355(14) Uani 1 d . .
C30 C 0.8750(3) 0.4708(5) 0.5865(3) 0.0364(14) Uani 1 d . .
N5 N 0.8365(3) 0.2737(6) 0.3123(2) 0.0528(15) Uani 1 d . .
C12 C 0.6529(4) 0.7011(6) 0.5113(3) 0.0439(16) Uani 1 d . .
C6 C 0.5792(4) 0.5628(7) 0.2155(3) 0.0446(16) Uani 1 d . .
C10 C 0.6493(3) 0.4814(5) 0.3100(2) 0.0329(13) Uani 1 d . .
C9 C 0.6715(3) 0.6043(5) 0.3306(2) 0.0347(14) Uani 1 d D .
C27 C 0.9389(4) 0.6632(7) 0.6609(3) 0.0517(18) Uani 1 d . .
H27 H 0.9591 0.7267 0.6843 0.062 Uiso 1 calc R .
C5 C 0.6014(4) 0.4593(6) 0.2520(3) 0.0399(15) Uani 1 d . .
C28 C 0.9004(4) 0.6863(6) 0.6021(3) 0.0496(17) Uani 1 d . .
N4 N 0.8538(3) 0.5233(5) 0.3241(3) 0.0552(15) Uani 1 d . .
C26 C 0.9449(4) 0.5471(7) 0.6813(3) 0.0488(17) Uani 1 d . .
C29 C 0.8685(3) 0.5937(6) 0.5634(3) 0.0392(15) Uani 1 d . .
C23 C 0.8900(4) 0.2333(7) 0.6228(3) 0.0533(18) Uani 1 d . .
H23 H 0.8949 0.1532 0.6332 0.064 Uiso 1 calc R .
C36 C 0.7896(4) 0.5532(8) 0.2217(4) 0.063(2) Uani 1 d . .
C15 C 0.5873(3) 0.5285(6) 0.5657(3) 0.0429(16) Uani 1 d . .
C22 C 0.8506(4) 0.2642(6) 0.5657(3) 0.0489(17) Uani 1 d . .
C11 C 0.6818(4) 0.7956(6) 0.4792(3) 0.0563(19) Uani 1 d . .
H11A H 0.7318 0.7733 0.4783 0.084 Uiso 1 calc GR .
H11B H 0.6848 0.8721 0.4967 0.084 Uiso 1 calc GR .
H11C H 0.6469 0.8005 0.4426 0.084 Uiso 1 calc GR .
C1 C 0.6832(4) 0.1756(6) 0.3764(3) 0.0515(18) Uani 1 d . .
H1A H 0.7352 0.1923 0.3983 0.077 Uiso 1 calc GR .
H1B H 0.6812 0.0995 0.3588 0.077 Uiso 1 calc GR .
H1C H 0.6512 0.1735 0.3993 0.077 Uiso 1 calc GR .
C24 C 0.9208(4) 0.3224(7) 0.6624(3) 0.0527(18) Uani 1 d . .
H24 H 0.9447 0.3018 0.6987 0.063 Uiso 1 calc R .
C4 C 0.5806(4) 0.3376(6) 0.2367(3) 0.0478(17) Uani 1 d . .
H4A H 0.5514 0.3190 0.2010 0.057 Uiso 1 calc R .
C8 C 0.6438(4) 0.6983(6) 0.2920(3) 0.0442(16) Uani 1 d . .
C44 C 0.8059(3) 0.3454(6) 0.2652(3) 0.0455(17) Uani 1 d . .
C3 C 0.6048(4) 0.2466(6) 0.2760(3) 0.0491(17) Uani 1 d . .
H3 H 0.5897 0.1679 0.2667 0.059 Uiso 1 calc R .
C37 C 0.7491(5) 0.4957(9) 0.1680(4) 0.077(3) Uani 1 d . .
H37 H 0.7317 0.5434 0.1370 0.092 Uiso 1 calc R .
C18 C 0.5939(4) 0.2839(6) 0.5319(3) 0.0403(15) Uani 1 d . .
C7 C 0.6002(4) 0.6788(7) 0.2347(3) 0.0522(19) Uani 1 d . .
H7 H 0.5864 0.7435 0.2109 0.063 Uiso 1 calc R .
C45 C 0.8168(4) 0.4763(6) 0.2715(3) 0.0483(17) Uani 1 d . .
C13 C 0.6155(4) 0.7385(6) 0.5505(3) 0.0521(18) Uani 1 d . .
H13 H 0.6130 0.8195 0.5580 0.063 Uiso 1 calc R .
C14 C 0.5837(4) 0.6555(6) 0.5769(3) 0.0532(18) Uani 1 d . .
H14 H 0.5600 0.6811 0.6018 0.064 Uiso 1 calc R .
C21 C 0.8167(5) 0.1634(6) 0.5225(3) 0.064(2) Uani 1 d . .
H21A H 0.7644 0.1823 0.5021 0.095 Uiso 1 calc GR .
H21B H 0.8185 0.0881 0.5407 0.095 Uiso 1 calc GR .
H21C H 0.8464 0.1582 0.4981 0.095 Uiso 1 calc GR .
C16 C 0.5537(4) 0.4322(7) 0.5888(3) 0.0488(17) Uani 1 d . .
C17 C 0.5570(4) 0.3141(6) 0.5720(3) 0.0482(17) Uani 1 d . .
H17 H 0.5350 0.2537 0.5868 0.058 Uiso 1 calc R .
C40 C 0.7567(5) 0.1664(9) 0.2077(4) 0.074(2) Uani 1 d . .
H40 H 0.7302 0.1304 0.1746 0.089 Uiso 1 calc R .
C43 C 0.8686(5) 0.0755(7) 0.3590(4) 0.078(2) Uani 1 d . .
H43A H 0.9196 0.0543 0.3601 0.116 Uiso 1 calc GR .
H43B H 0.8390 0.0041 0.3577 0.116 Uiso 1 calc GR .
H43C H 0.8708 0.1205 0.3911 0.116 Uiso 1 calc GR .
C32 C 0.9062(5) 0.6925(8) 0.3883(4) 0.089(3) Uani 1 d . .
H32A H 0.8674 0.7242 0.4020 0.134 Uiso 1 calc GR .
H32B H 0.9416 0.7548 0.3872 0.134 Uiso 1 calc GR .
H32C H 0.9332 0.6291 0.4117 0.134 Uiso 1 calc GR .
C39 C 0.7661(4) 0.2933(7) 0.2118(3) 0.0558(19) Uani 1 d . .
C41 C 0.7885(5) 0.0980(8) 0.2545(4) 0.070(2) Uani 1 d . .
H41 H 0.7833 0.0151 0.2523 0.084 Uiso 1 calc R .
C33 C 0.8675(4) 0.6423(8) 0.3295(4) 0.065(2) Uani 1 d . .
C35 C 0.8069(5) 0.6768(8) 0.2307(4) 0.080(3) Uani 1 d . .
H35 H 0.7916 0.7296 0.2014 0.096 Uiso 1 calc R .
C42 C 0.8298(4) 0.1533(7) 0.3071(3) 0.0570(19) Uani 1 d . .
C38 C 0.7368(5) 0.3741(10) 0.1631(3) 0.081(3) Uani 1 d . .
H38 H 0.7101 0.3415 0.1292 0.097 Uiso 1 calc R .
C31 C 0.9342(4) 0.3723(8) 0.4523(3) 0.079(3) Uani 1 d D .
H31A H 0.9630 0.4077 0.4311 0.119 Uiso 1 calc GR .
H31B H 0.9465 0.2887 0.4575 0.119 Uiso 1 calc GR .
H31C H 0.9470 0.4114 0.4871 0.119 Uiso 1 calc GR .
C34 C 0.8464(5) 0.7207(8) 0.2827(5) 0.082(3) Uani 1 d . .
H34 H 0.8593 0.8014 0.2872 0.099 Uiso 1 calc R .

loop_
_atom_site_aniso_label
_atom_site_aniso_U_11
_atom_site_aniso_U_22
_atom_site_aniso_U_33
_atom_site_aniso_U_23
_atom_site_aniso_U_13
_atom_site_aniso_U_12
Dy1 0.04347(18) 0.02770(18) 0.02862(18) -0.00097(12) 0.01132(13) 0.00053(12)
Br4 0.0815(5) 0.0370(4) 0.0456(4) -0.0002(3) 0.0172(4) -0.0134(4)
Br5 0.0663(5) 0.0905(6) 0.0375(4) -0.0131(4) 0.0036(4) -0.0008(4)
Br1 0.0729(5) 0.0839(6) 0.0350(4) 0.0078(4) 0.0004(4) -0.0032(4)
Br2 0.1149(7) 0.0300(4) 0.0685(6) 0.0052(4) 0.0260(5) 0.0014(4)
Br3 0.0865(6) 0.0938(7) 0.0632(5) 0.0109(5) 0.0507(5) 0.0199(5)
Br6 0.0978(7) 0.0347(4) 0.0958(7) -0.0054(4) -0.0048(6) -0.0080(4)
O2 0.068(3) 0.027(2) 0.039(2) -0.0042(19) 0.028(2) -0.0026(19)
O1 0.061(3) 0.027(2) 0.039(3) -0.0022(19) 0.013(2) -0.007(2)
O3 0.050(2) 0.031(2) 0.046(3) 0.003(2) 0.006(2) 0.0001(19)
O4 0.050(3) 0.082(4) 0.047(3) -0.015(3) 0.017(2) 0.009(2)
N2 0.050(3) 0.032(3) 0.032(3) -0.001(2) 0.014(2) 0.002(2)
N1 0.047(3) 0.027(3) 0.032(3) -0.003(2) 0.015(2) 0.001(2)
N3 0.055(3) 0.029(3) 0.030(3) 0.000(2) 0.010(2) 0.002(2)
C19 0.038(3) 0.039(4) 0.025(3) -0.002(3) 0.005(3) -0.002(3)
C2 0.046(3) 0.029(3) 0.035(4) -0.003(3) 0.016(3) 0.002(3)
C25 0.040(3) 0.050(4) 0.036(4) 0.000(3) 0.012(3) -0.003(3)
C20 0.036(3) 0.036(4) 0.030(3) -0.003(3) 0.005(3) 0.003(3)
C30 0.042(3) 0.034(3) 0.032(3) -0.002(3) 0.011(3) 0.003(3)
N5 0.055(3) 0.058(4) 0.049(4) -0.005(3) 0.021(3) -0.008(3)
C12 0.050(4) 0.033(4) 0.045(4) -0.007(3) 0.010(3) 0.002(3)
C6 0.043(4) 0.058(5) 0.031(4) 0.007(3) 0.009(3) -0.002(3)
C10 0.041(3) 0.032(3) 0.028(3) -0.002(3) 0.015(3) 0.000(3)
C9 0.043(3) 0.031(3) 0.035(4) 0.000(3) 0.018(3) 0.000(3)
C27 0.054(4) 0.051(5) 0.043(4) -0.019(4) 0.007(3) 0.003(3)
C5 0.046(4) 0.044(4) 0.034(4) -0.001(3) 0.018(3) -0.002(3)
C28 0.057(4) 0.035(4) 0.054(5) -0.012(3) 0.014(4) -0.004(3)
N4 0.052(3) 0.050(4) 0.067(4) -0.006(3) 0.023(3) -0.008(3)
C26 0.045(4) 0.063(5) 0.038(4) -0.006(4) 0.012(3) 0.000(3)
C29 0.041(3) 0.035(4) 0.040(4) -0.003(3) 0.009(3) -0.003(3)
C23 0.063(4) 0.043(4) 0.048(5) 0.014(4) 0.009(4) 0.002(3)
C36 0.054(4) 0.073(6) 0.070(6) 0.022(5) 0.031(4) 0.013(4)
C15 0.039(3) 0.049(4) 0.038(4) -0.001(3) 0.009(3) 0.008(3)
C22 0.060(4) 0.033(4) 0.049(4) 0.001(3) 0.011(4) 0.004(3)
C11 0.072(5) 0.031(4) 0.069(5) 0.000(4) 0.026(4) 0.008(3)
C1 0.069(5) 0.032(4) 0.053(4) -0.012(3) 0.019(4) -0.001(3)
C24 0.052(4) 0.064(5) 0.040(4) 0.009(4) 0.011(3) -0.003(4)
C4 0.051(4) 0.051(4) 0.033(4) -0.011(3) 0.002(3) -0.008(3)
C8 0.055(4) 0.033(4) 0.045(4) -0.002(3) 0.018(3) -0.004(3)
C44 0.034(3) 0.057(5) 0.047(4) 0.003(4) 0.015(3) -0.005(3)
C3 0.060(4) 0.038(4) 0.044(4) -0.018(3) 0.010(3) -0.018(3)
C37 0.072(6) 0.099(8) 0.057(6) 0.022(5) 0.017(5) 0.035(5)
C18 0.045(4) 0.035(4) 0.035(4) 0.002(3) 0.004(3) -0.006(3)
C7 0.058(4) 0.053(5) 0.047(4) 0.021(4) 0.020(4) 0.015(4)
C45 0.040(4) 0.060(5) 0.051(4) 0.005(4) 0.022(3) 0.006(3)
C13 0.069(5) 0.035(4) 0.052(5) -0.009(3) 0.020(4) 0.011(3)
C14 0.059(4) 0.055(5) 0.048(4) -0.013(4) 0.020(4) 0.012(4)
C21 0.085(6) 0.033(4) 0.057(5) 0.009(4) 0.000(4) 0.007(4)
C16 0.054(4) 0.060(5) 0.038(4) 0.007(3) 0.023(3) 0.005(3)
C17 0.052(4) 0.053(5) 0.040(4) 0.010(3) 0.016(3) -0.003(3)
C40 0.068(5) 0.086(7) 0.065(6) -0.030(5) 0.014(5) -0.008(5)
C43 0.088(6) 0.056(5) 0.093(7) 0.002(5) 0.034(5) 0.004(5)
C32 0.088(6) 0.072(6) 0.115(8) -0.034(6) 0.041(6) -0.033(5)
C39 0.046(4) 0.069(5) 0.050(5) 0.004(4) 0.012(3) 0.009(4)
C41 0.073(5) 0.055(5) 0.085(7) -0.013(5) 0.031(5) -0.005(4)
C33 0.057(5) 0.061(6) 0.087(6) 0.000(5) 0.036(5) -0.004(4)
C35 0.073(6) 0.071(7) 0.105(8) 0.038(6) 0.041(6) 0.017(5)
C42 0.055(4) 0.050(5) 0.070(5) 0.000(4) 0.026(4) -0.003(4)
C38 0.073(6) 0.127(9) 0.042(5) 0.000(5) 0.016(4) 0.014(6)
C31 0.060(5) 0.098(7) 0.076(6) -0.010(5) 0.015(5) 0.010(5)
C34 0.082(6) 0.054(6) 0.115(8) 0.012(6) 0.038(6) -0.003(5)

loop_
_atom_type_symbol
_atom_type_description
_atom_type_scat_dispersion_real
_atom_type_scat_dispersion_imag
_atom_type_scat_source
C C 0.0033 0.0016 'International Tables Vol C Tables 4.2.6.8 and 6.1.1.4'
H H 0.0000 0.0000 'International Tables Vol C Tables 4.2.6.8 and 6.1.1.4'
Br Br -0.2901 2.4595 'International Tables Vol C Tables 4.2.6.8 and 6.1.1.4'
Dy Dy -0.1892 4.4098 'International Tables Vol C Tables 4.2.6.8 and 6.1.1.4'
N N 0.0061 0.0033 'International Tables Vol C Tables 4.2.6.8 and 6.1.1.4'
O O 0.0106 0.0060 'International Tables Vol C Tables 4.2.6.8 and 6.1.1.4'

loop_
_geom_angle_atom_site_label_1
_geom_angle_atom_site_label_2
_geom_angle_atom_site_label_3
_geom_angle
O2 Dy1 O3 128.20(18)
O2 Dy1 O4 116.1(2)
O2 Dy1 N2 66.83(19)
O2 Dy1 N1 80.84(18)
O2 Dy1 N3 78.44(19)
O1 Dy1 O2 125.56(18)
O1 Dy1 O3 90.1(2)
O1 Dy1 O4 96.57(19)
O1 Dy1 N2 89.75(19)
O1 Dy1 N1 65.59(19)
O1 Dy1 N3 153.99(16)
O3 Dy1 O4 91.6(2)
O3 Dy1 N2 78.7(2)
O3 Dy1 N1 150.66(15)
O3 Dy1 N3 64.86(18)
O4 Dy1 N2 168.48(15)
O4 Dy1 N1 76.05(18)
O4 Dy1 N3 78.3(2)
N2 Dy1 N1 115.40(19)
N2 Dy1 N3 91.9(2)
N1 Dy1 N3 135.26(18)
C19 O2 Dy1 123.3(4)
C9 O1 Dy1 127.9(4)
C29 O3 Dy1 124.2(4)
C31 O4 Dy1 131.4(4)
C20 N2 Dy1 110.6(4)
C12 N2 Dy1 129.7(4)
C12 N2 C20 118.7(5)
C2 N1 Dy1 129.6(4)
C2 N1 C10 117.5(5)
C10 N1 Dy1 112.6(4)
C30 N3 Dy1 111.3(4)
C22 N3 Dy1 130.4(4)
C22 N3 C30 117.4(5)
O2 C19 C20 120.1(5)
O2 C19 C18 123.4(5)
C18 C19 C20 116.5(5)
N1 C2 C1 116.6(5)
N1 C2 C3 121.8(6)
C3 C2 C1 121.5(6)
C26 C25 C30 119.1(6)
C26 C25 C24 124.4(6)
C24 C25 C30 116.5(6)
N2 C20 C19 115.0(5)
N2 C20 C15 122.3(5)
C19 C20 C15 122.6(6)
N3 C30 C25 123.8(5)
N3 C30 C29 114.5(5)
C25 C30 C29 121.7(6)
C42 N5 C44 118.6(6)
N2 C12 C11 118.9(6)
N2 C12 C13 121.0(6)
C13 C12 C11 120.0(6)
C5 C6 Br1 120.4(5)
C7 C6 Br1 118.6(5)
C7 C6 C5 121.0(6)
N1 C10 C9 115.0(5)
N1 C10 C5 123.7(5)
C9 C10 C5 121.3(5)
O1 C9 C10 118.4(5)
O1 C9 C8 125.9(5)
C8 C9 C10 115.7(6)
C26 C27 C28 120.4(6)
C6 C5 C10 117.9(6)
C4 C5 C6 125.1(6)
C4 C5 C10 117.0(6)
C27 C28 Br6 118.1(5)
C29 C28 Br6 118.7(5)
C29 C28 C27 123.2(6)
C33 N4 C45 118.8(7)
C25 C26 Br5 120.4(5)
C27 C26 Br5 119.2(5)
C27 C26 C25 120.4(6)
O3 C29 C30 119.8(5)
O3 C29 C28 125.0(6)
C28 C29 C30 115.2(6)
C24 C23 C22 121.4(7)
C45 C36 C37 119.0(8)
C35 C36 C37 126.0(8)
C35 C36 C45 115.0(8)
C14 C15 C20 116.7(6)
C14 C15 C16 125.7(6)
C16 C15 C20 117.5(6)
N3 C22 C23 122.1(6)
N3 C22 C21 117.5(6)
C23 C22 C21 120.5(6)
C23 C24 C25 118.7(6)
C3 C4 C5 119.3(6)
C9 C8 Br2 117.4(5)
C9 C8 C7 124.0(6)
C7 C8 Br2 118.5(5)
N5 C44 C45 117.5(6)
N5 C44 C39 122.0(6)
C39 C44 C45 120.5(6)
C4 C3 C2 120.7(6)
C38 C37 C36 121.8(8)
C19 C18 Br4 119.7(5)
C19 C18 C17 121.8(6)
C17 C18 Br4 118.5(5)
C6 C7 C8 119.9(6)
N4 C45 C36 122.8(7)
N4 C45 C44 118.7(6)
C44 C45 C36 118.5(7)
C14 C13 C12 121.3(6)
C13 C14 C15 120.0(6)
C15 C16 Br3 120.2(5)
C17 C16 Br3 119.7(5)
C17 C16 C15 120.1(6)
C16 C17 C18 121.4(6)
C41 C40 C39 118.2(8)
C44 C39 C38 119.4(8)
C40 C39 C44 118.5(7)
C40 C39 C38 122.0(8)
C40 C41 C42 121.7(8)
N4 C33 C32 117.7(8)
N4 C33 C34 121.2(8)
C34 C33 C32 121.1(8)
C34 C35 C36 121.2(8)
N5 C42 C43 117.7(7)
N5 C42 C41 120.9(7)
C41 C42 C43 121.4(7)
C37 C38 C39 120.7(8)
C35 C34 C33 120.9(9)

loop_
_geom_bond_atom_site_label_1
_geom_bond_atom_site_label_2
_geom_bond_distance
Dy1 O2 2.286(5)
Dy1 O1 2.269(5)
Dy1 O3 2.333(5)
Dy1 O4 2.433(5)
Dy1 N2 2.657(6)
Dy1 N1 2.733(6)
Dy1 N3 2.761(6)
Br4 C18 1.942(7)
Br5 C26 1.996(8)
Br1 C6 1.991(7)
Br2 C8 1.948(7)
Br3 C16 1.963(7)
Br6 C28 1.935(8)
O2 C19 1.358(7)
O1 C9 1.386(7)
O3 C29 1.367(8)
O4 C31 1.480(9)
N2 C20 1.427(8)
N2 C12 1.372(8)
N1 C2 1.366(8)
N1 C10 1.409(8)
N3 C30 1.416(8)
N3 C22 1.368(8)
C19 C20 1.452(9)
C19 C18 1.429(8)
C2 C1 1.555(9)
C2 C3 1.491(9)
C25 C30 1.485(9)
C25 C26 1.447(10)
C25 C24 1.456(10)
C20 C15 1.471(9)
C30 C29 1.486(9)
N5 C44 1.416(9)
N5 C42 1.353(9)
C12 C11 1.539(9)
C12 C13 1.459(9)
C6 C5 1.466(9)
C6 C7 1.396(10)
C10 C9 1.483(8)
C10 C5 1.497(9)
C9 C8 1.426(9)
C27 C28 1.483(10)
C27 C26 1.391(10)
C5 C4 1.433(9)
C28 C29 1.428(9)
N4 C45 1.413(9)
N4 C33 1.353(10)
C23 C22 1.463(10)
C23 C24 1.410(10)
C36 C37 1.497(13)
C36 C45 1.495(10)
C36 C35 1.419(12)
C15 C14 1.454(10)
C15 C16 1.461(10)
C22 C21 1.569(10)
C4 C3 1.407(10)
C8 C7 1.460(10)
C44 C45 1.478(10)
C44 C39 1.461(10)
C37 C38 1.375(13)
C18 C17 1.451(9)
C13 C14 1.388(10)
C16 C17 1.396(10)
C40 C39 1.428(12)
C40 C41 1.393(12)
C43 C42 1.567(11)
C32 C33 1.563(12)
C39 C38 1.504(12)
C41 C42 1.467(11)
C33 C34 1.443(12)
C35 C34 1.399(13)
